data_1565012
loop_
_publ_author_name
'Akopov, Georgiy'
'Hewage, Nethmi'
'Yox, Philip'
'Viswanathan , Gayatri'
'Lee, Shannon'
'Hulsebosch, Liam'
'Cady, Sarah'
'Paterson, Alexander L.'
'Perras, Fr\'ed\'eric A.'
'Xu, Wenqian'
'Wu, Kui'
'Mudryk, Yaroslav'
'Kovnir, Kirill'

_publ_section_title
;
 &#x000D; Synthesis-Enabled Exploration of Chiral and Polar Multivalent
 Quaternary Sulfides&#x000D;
;
_journal_name_full 'Chemical Science'
_journal_paper_doi 10.1039/D1SC03685H
_journal_year 2021
_chemical_formula_sum 'La6 Rh0.69 S14 Si2'
_chemical_formula_weight 1409.49
_space_group_crystal_system hexagonal
_space_group_IT_number 173
_space_group_name_Hall 'P 6c'
_space_group_name_H-M_alt 'P 63'
_audit_creation_method SHELXL-2018/3
_audit_update_record
;
2021-09-26 deposited with the CCDC.	2021-10-18 downloaded from the CCDC.
;
_cell_angle_alpha 90
_cell_angle_beta 90
_cell_angle_gamma 120
_cell_formula_units_Z 1
_cell_length_a 10.2507(5)
_cell_length_b 10.2507(5)
_cell_length_c 5.7490(3)
_cell_measurement_reflns_used 8608
_cell_measurement_temperature 100(2)
_cell_measurement_theta_max 33.11
_cell_measurement_theta_min 2.29
_cell_volume 523.15(5)
_computing_structure_refinement 'SHELXL-2018/3 (Sheldrick, 2018)'
_computing_structure_solution 'SHELXT 2014/5 (Sheldrick, 2014)'
_diffrn_ambient_temperature 100(2)
_diffrn_measured_fraction_theta_full 1.000
_diffrn_measured_fraction_theta_max 1.000
_diffrn_measurement_device_type 'Bruker APEX III CMOS area-detector'
_diffrn_measurement_method 'profile data from \w scans'
_diffrn_radiation_type MoK\a
_diffrn_radiation_wavelength 0.71073
_diffrn_reflns_av_R_equivalents 0.0445
_diffrn_reflns_av_unetI/netI 0.0253
_diffrn_reflns_Laue_measured_fraction_full 1.000
_diffrn_reflns_Laue_measured_fraction_max 1.000
_diffrn_reflns_limit_h_max 15
_diffrn_reflns_limit_h_min -15
_diffrn_reflns_limit_k_max 15
_diffrn_reflns_limit_k_min -15
_diffrn_reflns_limit_l_max 8
_diffrn_reflns_limit_l_min -8
_diffrn_reflns_number 11448
_diffrn_reflns_point_group_measured_fraction_full 1.000
_diffrn_reflns_point_group_measured_fraction_max 1.000
_diffrn_reflns_theta_full 25.242
_diffrn_reflns_theta_max 33.150
_diffrn_reflns_theta_min 2.294
_diffrn_source 'fine-focus sealed tube'
_exptl_absorpt_coefficient_mu 13.996
_exptl_absorpt_correction_T_max 0.747
_exptl_absorpt_correction_T_min 0.629
_exptl_absorpt_correction_type multi-scan
_exptl_absorpt_process_details SADABS
_exptl_crystal_colour black
_exptl_crystal_density_diffrn 4.474
_exptl_crystal_description plate
_exptl_crystal_F_000 625
_exptl_crystal_size_max 0.085
_exptl_crystal_size_mid 0.041
_exptl_crystal_size_min 0.040
_refine_diff_density_max 1.505
_refine_diff_density_min -1.962
_refine_diff_density_rms 0.181
_refine_ls_abs_structure_details
;
 Refined as an inversion twin.
;
_refine_ls_abs_structure_Flack 0.02(3)
_refine_ls_extinction_coef 0.0014(2)
_refine_ls_extinction_expression Fc^*^=kFc[1+0.001xFc^2^\l^3^/sin(2\q)]^-1/4^
_refine_ls_extinction_method 'SHELXL-2018/3 (Sheldrick 2018)'
_refine_ls_goodness_of_fit_ref 1.065
_refine_ls_hydrogen_treatment undef
_refine_ls_matrix_type full
_refine_ls_number_parameters 43
_refine_ls_number_reflns 1340
_refine_ls_number_restraints 0
_refine_ls_restrained_S_all 1.065
_refine_ls_R_factor_all 0.0227
_refine_ls_R_factor_gt 0.0181
_refine_ls_shift/su_max 0.001
_refine_ls_shift/su_mean 0.000
_refine_ls_structure_factor_coef Fsqd
_refine_ls_weighting_details 'w=1/[\s^2^(Fo^2^)+(0.0019P)^2^+0.8334P] where P=(Fo^2^+2Fc^2^)/3'
_refine_ls_weighting_scheme calc
_refine_ls_wR_factor_gt 0.0282
_refine_ls_wR_factor_ref 0.0291
_reflns_Friedel_coverage 0.846
_reflns_Friedel_fraction_full 1.000
_reflns_Friedel_fraction_max 1.000
_reflns_number_gt 1232
_reflns_number_total 1340
_reflns_threshold_expression 'I > 2\s(I)'
_cod_data_source_file d1sc03685h2.cif
_cod_data_source_block GA1378_La6RhSi2S14
_cod_original_cell_volume 523.15(6)
_cod_database_code 1565012
_shelx_shelxl_version_number 2018/3
_shelx_space_group_comment
;
The symmetry employed for this shelxl refinement is uniquely defined
by the following loop, which should always be used as a source of
symmetry information in preference to the above space-group names.
They are only intended as comments.
;
_shelx_estimated_absorpt_t_min 0.383
_shelx_estimated_absorpt_t_max 0.604

loop_
_space_group_symop_operation_xyz
'x, y, z'
'-y, x-y, z'
'-x+y, -x, z'
'-x, -y, z+1/2'
'y, -x+y, z+1/2'
'x-y, x, z+1/2'

loop_
_atom_site_label
_atom_site_type_symbol
_atom_site_fract_x
_atom_site_fract_y
_atom_site_fract_z
_atom_site_U_iso_or_equiv
_atom_site_adp_type
_atom_site_occupancy
_atom_site_site_symmetry_order
_atom_site_calc_flag
_atom_site_refinement_flags_posn
_atom_site_refinement_flags_adp
_atom_site_refinement_flags_occupancy
_atom_site_disorder_assembly
_atom_site_disorder_group
La1 La 0.76899(2) 0.64402(2) 0.7663(5) 0.00671(6) Uani 1 1 d . . . . .
Rh1 Rh 0.000000 0.000000 0.000000 0.0022(4) Uani 0.344(2) 3 d S T P . .
Si1 Si 0.666667 0.333333 0.3488(6) 0.0044(4) Uani 1 3 d S T P . .
S1 S 0.666667 0.333333 -0.0154(6) 0.0080(4) Uani 1 3 d S T P . .
S2 S 0.52523(12) 0.41159(13) 0.4873(6) 0.00676(19) Uani 1 1 d . . . . .
S3 S 0.0813(6) 0.8489(8) 0.7495(10) 0.0088(8) Uani 0.67(3) 1 d . . P . .
S33 S 0.9078(12) 0.1751(12) 0.2608(17) 0.0088(8) Uani 0.33(3) 1 d . . P . .

loop_
_atom_site_aniso_label
_atom_site_aniso_U_11
_atom_site_aniso_U_22
_atom_site_aniso_U_33
_atom_site_aniso_U_23
_atom_site_aniso_U_13
_atom_site_aniso_U_12
La1 0.00643(10) 0.01177(11) 0.00395(9) 0.00080(17) 0.00122(17) 0.00608(8)
Rh1 0.0021(4) 0.0021(4) 0.0024(8) 0.000 0.000 0.0011(2)
Si1 0.0052(6) 0.0052(6) 0.0028(7) 0.000 0.000 0.0026(3)
S1 0.0109(6) 0.0109(6) 0.0022(7) 0.000 0.000 0.0055(3)
S2 0.0066(5) 0.0114(5) 0.0040(4) -0.0002(4) 0.0000(4) 0.0057(4)
S3 0.0048(8) 0.0049(17) 0.0170(6) -0.0061(11) -0.0026(11) 0.0025(8)
S33 0.0048(8) 0.0049(17) 0.0170(6) -0.0061(11) -0.0026(11) 0.0025(8)

loop_
_atom_type_symbol
_atom_type_description
_atom_type_scat_dispersion_real
_atom_type_scat_dispersion_imag
_atom_type_scat_source
La La -0.2871 2.4523 'International Tables Vol C Tables 4.2.6.8 and 6.1.1.4'
Rh Rh -1.1178 0.9187 'International Tables Vol C Tables 4.2.6.8 and 6.1.1.4'
S S 0.1246 0.1234 'International Tables Vol C Tables 4.2.6.8 and 6.1.1.4'
Si Si 0.0817 0.0704 'International Tables Vol C Tables 4.2.6.8 and 6.1.1.4'

loop_
_geom_angle_atom_site_label_1
_geom_angle_atom_site_label_2
_geom_angle_atom_site_label_3
_geom_angle
_geom_angle_site_symmetry_1
_geom_angle_site_symmetry_3
_geom_angle_publ_flag
S3 La1 S3 80.0(4) 1_655 3_565 ?
S3 La1 S33 6.41(17) 1_655 4_765 ?
S3 La1 S33 86.3(3) 3_565 4_765 ?
S3 La1 S33 86.1(3) 1_655 6 ?
S3 La1 S33 6.25(17) 3_565 6 ?
S33 La1 S33 92.4(4) 4_765 6 ?
S3 La1 S2 141.11(9) 1_655 . ?
S3 La1 S2 111.45(14) 3_565 . ?
S33 La1 S2 139.4(2) 4_765 . ?
S33 La1 S2 107.3(2) 6 . ?
S3 La1 S33 80.2(2) 1_655 2_656 ?
S3 La1 S33 79.8(2) 3_565 2_656 ?
S33 La1 S33 80.1(3) 4_765 2_656 ?
S33 La1 S33 79.6(3) 6 2_656 ?
S2 La1 S33 137.29(19) . 2_656 ?
S3 La1 S3 75.39(18) 1_655 5 ?
S3 La1 S3 75.31(16) 3_565 5 ?
S33 La1 S3 75.8(3) 4_765 5 ?
S33 La1 S3 75.6(2) 6 5 ?
S2 La1 S3 142.76(17) . 5 ?
S33 La1 S3 6.19(15) 2_656 5 ?
S3 La1 S33 76.6(3) 1_655 2_655 ?
S3 La1 S33 76.2(3) 3_565 2_655 ?
S33 La1 S33 79.1(3) 4_765 2_655 ?
S33 La1 S33 78.6(3) 6 2_655 ?
S2 La1 S33 70.90(19) . 2_655 ?
S33 La1 S33 149.0(4) 2_656 2_655 ?
S3 La1 S33 142.9(3) 5 2_655 ?
S3 La1 S2 77.26(15) 1_655 3_665 ?
S3 La1 S2 139.18(15) 3_565 3_665 ?
S33 La1 S2 72.7(2) 4_765 3_665 ?
S33 La1 S2 143.27(19) 6 3_665 ?
S2 La1 S2 70.36(4) . 3_665 ?
S33 La1 S2 128.1(2) 2_656 3_665 ?
S3 La1 S2 129.27(10) 5 3_665 ?
S33 La1 S2 65.8(2) 2_655 3_665 ?
S3 La1 S2 143.27(13) 1_655 4_665 ?
S3 La1 S2 72.75(19) 3_565 4_665 ?
S33 La1 S2 146.8(2) 4_765 4_665 ?
S33 La1 S2 66.69(19) 6 4_665 ?
S2 La1 S2 73.38(2) . 4_665 ?
S33 La1 S2 71.2(2) 2_656 4_665 ?
S3 La1 S2 74.24(13) 5 4_665 ?
S33 La1 S2 118.6(2) 2_655 4_665 ?
S2 La1 S2 138.96(3) 3_665 4_665 ?
S3 La1 S1 117.21(19) 1_655 1_556 ?
S3 La1 S1 151.20(16) 3_565 1_556 ?
S33 La1 S1 110.99(18) 4_765 1_556 ?
S33 La1 S1 146.15(19) 6 1_556 ?
S2 La1 S1 70.74(3) . 1_556 ?
S33 La1 S1 80.75(19) 2_656 1_556 ?
S3 La1 S1 86.51(18) 5 1_556 ?
S33 La1 S1 128.34(19) 2_655 1_556 ?
S2 La1 S1 69.49(3) 3_665 1_556 ?
S2 La1 S1 80.99(3) 4_665 1_556 ?
S3 La1 S3 72.5(2) 1_655 5_554 ?
S3 La1 S3 72.5(2) 3_565 5_554 ?
S33 La1 S3 75.4(3) 4_765 5_554 ?
S33 La1 S3 75.3(2) 6 5_554 ?
S2 La1 S3 75.90(15) . 5_554 ?
S33 La1 S3 143.8(3) 2_656 5_554 ?
S3 La1 S3 137.6(3) 5 5_554 ?
S33 La1 S3 5.22(17) 2_655 5_554 ?
S2 La1 S3 68.56(11) 3_665 5_554 ?
S2 La1 S3 119.88(9) 4_665 5_554 ?
S1 La1 S3 132.94(14) 1_556 5_554 ?
S3 Rh1 S3 91.20(18) 6_654 4_564 ?
S3 Rh1 S3 91.20(18) 6_654 5_444 ?
S3 Rh1 S3 91.20(18) 4_564 5_444 ?
S3 Rh1 S3 179.9(2) 6_654 3_454 ?
S3 Rh1 S3 88.88(17) 4_564 3_454 ?
S3 Rh1 S3 88.88(17) 5_444 3_454 ?
S3 Rh1 S3 88.88(17) 6_654 1_544 ?
S3 Rh1 S3 179.9(2) 4_564 1_544 ?
S3 Rh1 S3 88.88(17) 5_444 1_544 ?
S3 Rh1 S3 91.0(3) 3_454 1_544 ?
S3 Rh1 S3 88.88(17) 6_654 2_664 ?
S3 Rh1 S3 88.88(17) 4_564 2_664 ?
S3 Rh1 S3 179.9(2) 5_444 2_664 ?
S3 Rh1 S3 91.0(3) 3_454 2_664 ?
S3 Rh1 S3 91.0(3) 1_544 2_664 ?
S3 Rh1 S33 85.7(3) 6_654 4_654 ?
S3 Rh1 S33 175.29(17) 4_564 4_654 ?
S3 Rh1 S33 85.3(3) 5_444 4_654 ?
S3 Rh1 S33 94.2(3) 3_454 4_654 ?
S3 Rh1 S33 4.8(2) 1_544 4_654 ?
S3 Rh1 S33 94.6(3) 2_664 4_654 ?
S3 Rh1 S33 85.3(3) 6_654 5_564 ?
S3 Rh1 S33 85.7(3) 4_564 5_564 ?
S3 Rh1 S33 175.28(17) 5_444 5_564 ?
S3 Rh1 S33 94.6(3) 3_454 5_564 ?
S3 Rh1 S33 94.2(3) 1_544 5_564 ?
S3 Rh1 S33 4.8(2) 2_664 5_564 ?
S33 Rh1 S33 97.6(2) 4_654 5_564 ?
S3 Rh1 S33 175.28(17) 6_654 6_444 ?
S3 Rh1 S33 85.3(3) 4_564 6_444 ?
S3 Rh1 S33 85.7(3) 5_444 6_444 ?
S3 Rh1 S33 4.8(2) 3_454 6_444 ?
S3 Rh1 S33 94.6(3) 1_544 6_444 ?
S3 Rh1 S33 94.2(3) 2_664 6_444 ?
S33 Rh1 S33 97.6(2) 4_654 6_444 ?
S33 Rh1 S33 97.6(2) 5_564 6_444 ?
S3 Rh1 S33 92.8(3) 6_654 1_455 ?
S3 Rh1 S33 2.5(3) 4_564 1_455 ?
S3 Rh1 S33 93.2(3) 5_444 1_455 ?
S3 Rh1 S33 87.3(3) 3_454 1_455 ?
S3 Rh1 S33 177.3(2) 1_544 1_455 ?
S3 Rh1 S33 86.9(3) 2_664 1_455 ?
S33 Rh1 S33 177.8(3) 4_654 1_455 ?
S33 Rh1 S33 83.85(13) 5_564 1_455 ?
S33 Rh1 S33 83.85(13) 6_444 1_455 ?
S3 Rh1 S33 93.2(3) 6_654 2_545 ?
S3 Rh1 S33 92.8(3) 4_564 2_545 ?
S3 Rh1 S33 2.5(3) 5_444 2_545 ?
S3 Rh1 S33 86.9(3) 3_454 2_545 ?
S3 Rh1 S33 87.3(3) 1_544 2_545 ?
S3 Rh1 S33 177.3(2) 2_664 2_545 ?
S33 Rh1 S33 83.85(13) 4_654 2_545 ?
S33 Rh1 S33 177.8(3) 5_564 2_545 ?
S33 Rh1 S33 83.85(13) 6_444 2_545 ?
S33 Rh1 S33 94.7(3) 1_455 2_545 ?
S3 Rh1 S33 2.5(3) 6_654 3_665 ?
S3 Rh1 S33 93.2(3) 4_564 3_665 ?
S3 Rh1 S33 92.8(3) 5_444 3_665 ?
S3 Rh1 S33 177.3(2) 3_454 3_665 ?
S3 Rh1 S33 86.9(3) 1_544 3_665 ?
S3 Rh1 S33 87.3(3) 2_664 3_665 ?
S33 Rh1 S33 83.85(13) 4_654 3_665 ?
S33 Rh1 S33 83.85(13) 5_564 3_665 ?
S33 Rh1 S33 177.8(3) 6_444 3_665 ?
S33 Rh1 S33 94.7(3) 1_455 3_665 ?
S33 Rh1 S33 94.7(3) 2_545 3_665 ?
S1 Si1 S2 111.94(6) . . ?
S1 Si1 S2 111.94(6) . 3_665 ?
S2 Si1 S2 106.90(6) . 3_665 ?
S1 Si1 S2 111.94(6) . 2_655 ?
S2 Si1 S2 106.90(6) . 2_655 ?
S2 Si1 S2 106.90(6) 3_665 2_655 ?
Si1 S1 La1 114.06(3) . 3_664 ?
Si1 S1 La1 114.06(3) . 2_654 ?
La1 S1 La1 104.52(4) 3_664 2_654 ?
Si1 S1 La1 114.06(3) . 1_554 ?
La1 S1 La1 104.52(4) 3_664 1_554 ?
La1 S1 La1 104.52(4) 2_654 1_554 ?
Si1 S2 La1 92.67(5) . . ?
Si1 S2 La1 90.01(5) . 2_655 ?
La1 S2 La1 110.05(4) . 2_655 ?
Si1 S2 La1 124.67(6) . 4_664 ?
La1 S2 La1 137.99(4) . 4_664 ?
La1 S2 La1 90.35(3) 2_655 4_664 ?
Rh1 S3 Rh1 68.9(2) 4_565 1_566 ?
Rh1 S3 La1 82.9(2) 4_565 1_455 ?
Rh1 S3 La1 80.70(17) 1_566 1_455 ?
Rh1 S3 La1 82.8(2) 4_565 2_665 ?
Rh1 S3 La1 80.59(18) 1_566 2_665 ?
La1 S3 La1 159.6(4) 1_455 2_665 ?
Rh1 S3 La1 77.42(15) 4_565 6_554 ?
Rh1 S3 La1 146.3(4) 1_566 6_554 ?
La1 S3 La1 95.59(12) 1_455 6_554 ?
La1 S3 La1 95.47(13) 2_665 6_554 ?
Rh1 S3 La1 144.9(3) 4_565 6 ?
Rh1 S3 La1 76.01(12) 1_566 6 ?
La1 S3 La1 91.71(15) 1_455 6 ?
La1 S3 La1 91.61(13) 2_665 6 ?
La1 S3 La1 137.6(3) 6_554 6 ?
Rh1 S33 Rh1 61.6(2) 4_655 1_655 ?
Rh1 S33 La1 75.9(3) 4_655 4_764 ?
Rh1 S33 La1 76.9(3) 1_655 4_764 ?
Rh1 S33 La1 75.4(3) 4_655 5_554 ?
Rh1 S33 La1 76.4(2) 1_655 5_554 ?
La1 S33 La1 147.6(4) 4_764 5_554 ?
Rh1 S33 La1 135.3(3) 4_655 3_664 ?
Rh1 S33 La1 73.8(2) 1_655 3_664 ?
La1 S33 La1 95.2(3) 4_764 3_664 ?
La1 S33 La1 94.6(3) 5_554 3_664 ?
Rh1 S33 La1 75.6(2) 4_655 3_665 ?
Rh1 S33 La1 137.2(4) 1_655 3_665 ?
La1 S33 La1 93.9(3) 4_764 3_665 ?
La1 S33 La1 93.3(3) 5_554 3_665 ?
La1 S33 La1 149.0(4) 3_664 3_665 ?

loop_
_geom_bond_atom_site_label_1
_geom_bond_atom_site_label_2
_geom_bond_distance
_geom_bond_site_symmetry_2
_geom_bond_publ_flag
La1 S3 2.819(5) 1_655 ?
La1 S3 2.824(5) 3_565 ?
La1 S33 2.876(11) 4_765 ?
La1 S33 2.908(11) 6 ?
La1 S2 2.9222(12) . ?
La1 S33 2.952(10) 2_656 ?
La1 S3 2.993(4) 5 ?
La1 S33 3.013(9) 2_655 ?
La1 S2 3.0195(11) 3_665 ?
La1 S2 3.0522(11) 4_665 ?
La1 S1 3.0785(8) 1_556 ?
La1 S3 3.172(6) 5_554 ?
Rh1 S3 2.538(9) 6_654 ?
Rh1 S3 2.538(9) 4_564 ?
Rh1 S3 2.538(9) 5_444 ?
Rh1 S3 2.541(7) 3_454 ?
Rh1 S3 2.541(7) 1_544 ?
Rh1 S3 2.541(7) 2_664 ?
Rh1 S33 2.775(10) 4_654 ?
Rh1 S33 2.775(10) 5_564 ?
Rh1 S33 2.775(10) 6_444 ?
Rh1 S33 2.839(9) 1_455 ?
Rh1 S33 2.839(9) 2_545 ?
Rh1 S33 2.839(9) 3_665 ?
Si1 S1 2.094(3) . ?
Si1 S2 2.1313(13) . ?
Si1 S2 2.1313(13) 3_665 ?
Si1 S2 2.1313(13) 2_655 ?
